data_4030534
loop_
_publ_author_name
'Lagueyte, N.'
'Weill, F.'
'Wattiaux, A.'
'Grenier, J.-C.'

_publ_section_title
;
 Observation of superstructures in La2CuO4.09
;
_journal_name_full 'European Journal of Solid State and Inorganic Chemistry'
_journal_page_first 859
_journal_page_last 869
_journal_volume 30
_journal_year 1993
_chemical_formula_sum 'Cu La2 O4.09'
_chemical_formula_weight 406.794
_space_group_IT_number 64
_symmetry_cell_setting orthorhombic
_symmetry_Int_Tables_number 64
_symmetry_space_group_name_Hall '-B 2ab 2'
_symmetry_space_group_name_H-M 'B m a b'
_cell_angle_alpha 90
_cell_angle_beta 90
_cell_angle_gamma 90
_cell_formula_units_Z 4
_cell_length_a 5.3236(1)
_cell_length_b 5.4033(2)
_cell_length_c 13.1835(4)
_cell_volume 379.223(19)
_diffrn_ambient_temperature 4.2
_diffrn_radiation_probe neutron
_exptl_crystal_density_diffrn 7.190
_pd_proc_ls_prof_R_factor 0.0784
_pd_proc_ls_prof_wR_factor 0.107
_refine_ls_R_I_factor 0.0979
_cod_data_source_file EJSSIC-1993-30-859-869-1.cif
_cod_data_source_block La2CuO4.09-4.2K
_cod_depositor_comments
;
Rietveld refinement
problem with O3
;
_cod_original_cell_volume 379.22(2)
_cod_original_sg_symbol_Hall '-B 2bc 2'
_cod_database_code 4030534

loop_
_symmetry_equiv_pos_site_id
_symmetry_equiv_pos_as_xyz
1 x,y,z
2 -x,1/2+y,1/2-z
3 x,-y,-z
4 -x,1/2-y,1/2+z
5 -x,-y,-z
6 x,1/2-y,1/2+z
7 -x,y,z
8 x,1/2+y,1/2-z
9 1/2+x,y,1/2+z
10 1/2-x,1/2+y,-z
11 1/2+x,-y,1/2-z
12 1/2-x,1/2-y,z
13 1/2-x,-y,1/2-z
14 1/2+x,1/2-y,z
15 1/2-x,y,1/2+z
16 1/2+x,1/2+y,-z

loop_
_atom_site_label
_atom_site_type_symbol
_atom_site_thermal_displace_type
_atom_site_fract_x
_atom_site_fract_y
_atom_site_fract_z
_atom_site_occupancy
_atom_site_U_iso_or_equiv
La La Uiso 0.00000 -0.0017(6) 0.3612(2) 1.000 0.0076(4)
Cu Cu Uiso 0.00000 0.00000 0.00000 1.000 0.0085(6)
O1 O Uiso 0.00000 0.0344(6) 0.1824(3) 0.884(12) 0.0109(6)
O2 O Uiso 0.25000 0.75000 -0.0015(6) 1.000 0.0106(5)
O3 O Uiso 0.057(10) -0.233(11) 0.207(5) 0.117(12) 0.0109
O4 O Uiso 0.25000 0.75000 0.251(7) 0.044(8) 0.0127

loop_
_geom_angle_atom_site_label_1
_geom_angle_atom_site_label_2
_geom_angle_atom_site_label_3
_geom_angle
_geom_angle_site_symmetry_1
_geom_angle_site_symmetry_3
_geom_angle_publ_flag
Cu La O1 128.93(14) 2_545 . yes
O1 La O1 81.82(15) . 2_545 yes
O1 La O2 130.72(17) . 2_545 yes
Cu La O1 119.29(14) 2_555 . yes
La La O1 174.98(16) 3_556 . yes
O1 La O2 137.02(16) . 4_555 yes
O1 La O2 137.02(16) . 6_555 yes
O1 La O2 130.72(17) . 8_545 yes
Cu La O1 124.36(4) 9_455 . yes
Cu La O3 92.6(15) 2_545 . yes
O2 La O3 156.7(13) 2_545 . yes
Cu La O3 154.6(15) 2_555 . yes
O3 La O3 91(3) . 2_555 yes
La La O3 148.0(15) 3_556 . yes
O2 La O3 112.5(14) 4_555 . yes
O2 La O3 104.7(14) 6_555 . yes
O3 La O3 14.5(18) . 7_555 yes
O2 La O3 142.4(13) 8_545 . yes
O3 La O3 89(3) . 8_555 yes
Cu La O3 125.7(13) 9_455 . yes
Cu La O4 82.9(15) 2_545 1_545 yes
O2 La O4 173.4(18) 2_545 1_545 yes
O4 La O4 105(3) 1_545 2_545 yes
Cu La O4 143.9(3) 2_555 1_545 yes
La La O4 127.8(18) 3_556 1_545 yes
O2 La O4 114.6(11) 4_555 1_545 yes
O2 La O4 81.3(18) 6_555 1_545 yes
O4 La O4 67.9(13) 1_545 7_545 yes
O2 La O4 115.7(11) 8_545 1_545 yes
O4 La O4 68.6(13) 1_545 8_545 yes
Cu La O4 143.8(3) 9_455 1_545 yes
Cu La O1 47.12(10) 2_545 2_545 yes
Cu La O2 91.84(12) 2_545 2_545 yes
Cu La O4 144.3(3) 2_545 2_545 yes
Cu La Cu 111.78(8) 2_545 2_555 yes
Cu La O3 169.6(19) 2_545 2_555 yes
La La Cu 56.09(7) 3_556 2_545 yes
Cu La O2 35.63(4) 2_545 4_555 yes
Cu La O2 35.63(4) 2_545 6_555 yes
Cu La O4 82.9(15) 2_545 7_545 yes
Cu La O3 92.6(15) 2_545 7_555 yes
Cu La O2 91.84(12) 2_545 8_545 yes
Cu La O4 144.3(3) 2_545 8_545 yes
Cu La O3 169.6(19) 2_545 8_555 yes
Cu La Cu 71.57(5) 2_545 9_455 yes
O1 La O2 130.94(13) 2_545 2_545 yes
Cu La O1 158.90(14) 2_555 2_545 yes
La La O1 103.20(13) 3_556 2_545 yes
O1 La O2 69.81(14) 2_545 4_555 yes
O1 La O2 69.81(14) 2_545 6_555 yes
O1 La O2 130.94(13) 2_545 8_545 yes
Cu La O1 97.44(9) 9_455 2_545 yes
O2 La O4 82.1(18) 2_545 2_545 yes
Cu La O2 35.44(4) 2_555 2_545 yes
O2 La O3 81(2) 2_545 2_555 yes
La La O2 45.61(13) 3_556 2_545 yes
O2 La O2 61.68(11) 2_545 4_555 yes
O2 La O2 92.05(19) 2_545 6_555 yes
O2 La O4 115.7(11) 2_545 7_545 yes
O2 La O3 142.4(13) 2_545 7_555 yes
O2 La O2 60.20(12) 2_545 8_545 yes
O2 La O4 114.6(11) 2_545 8_545 yes
O2 La O3 91(2) 2_545 8_555 yes
Cu La O2 35.94(2) 9_455 2_545 yes
Cu La O4 82.9(14) 2_555 2_545 yes
La La O4 127.7(18) 3_556 2_545 yes
O2 La O4 115.7(11) 4_555 2_545 yes
O2 La O4 174.1(18) 6_555 2_545 yes
O4 La O4 68.6(13) 2_545 7_545 yes
O2 La O4 114.6(11) 8_545 2_545 yes
O4 La O4 67.0(13) 2_545 8_545 yes
Cu La O4 83.7(14) 9_455 2_545 yes
Cu La O3 66(2) 2_555 2_555 yes
La La Cu 55.69(7) 3_556 2_555 yes
Cu La O2 92.17(13) 2_555 4_555 yes
Cu La O2 92.17(13) 2_555 6_555 yes
Cu La O4 143.9(3) 2_555 7_545 yes
Cu La O3 154.6(15) 2_555 7_555 yes
Cu La O2 35.44(4) 2_555 8_545 yes
Cu La O4 82.9(14) 2_555 8_545 yes
Cu La O3 66(2) 2_555 8_555 yes
Cu La Cu 71.38(5) 2_555 9_455 yes
La La O3 121(2) 3_556 2_555 yes
O2 La O3 134.3(19) 4_555 2_555 yes
O2 La O3 151(2) 6_555 2_555 yes
O3 La O3 89(3) 2_555 7_555 yes
O2 La O3 91(2) 8_545 2_555 yes
O3 La O3 20(3) 2_555 8_555 yes
Cu La O3 98.5(19) 9_455 2_555 yes
La La O2 46.44(14) 3_556 4_555 yes
La La O2 46.44(14) 3_556 6_555 yes
La La O4 127.8(18) 3_556 7_545 yes
La La O3 148.0(15) 3_556 7_555 yes
La La O2 45.61(13) 3_556 8_545 yes
La La O4 127.7(18) 3_556 8_545 yes
La La O3 121(2) 3_556 8_555 yes
La La Cu 55.49(4) 3_556 9_455 yes
O2 La O2 61.14(12) 4_555 6_555 yes
O2 La O4 81.3(18) 4_555 7_545 yes
O2 La O3 104.7(14) 4_555 7_555 yes
O2 La O2 92.05(19) 4_555 8_545 yes
O2 La O4 174.1(18) 4_555 8_545 yes
O2 La O3 151.3(19) 4_555 8_555 yes
Cu La O2 35.95(2) 9_455 4_555 yes
O2 La O4 114.6(11) 6_555 7_545 yes
O2 La O3 112.5(14) 6_555 7_555 yes
O2 La O2 61.68(11) 6_555 8_545 yes
O2 La O4 115.7(11) 6_555 8_545 yes
O2 La O3 134.3(19) 6_555 8_555 yes
Cu La O2 91.65(13) 9_455 6_555 yes
O2 La O4 173.4(18) 8_545 7_545 yes
O4 La O4 105(3) 7_545 8_545 yes
Cu La O4 83.5(15) 9_455 7_545 yes
O2 La O3 156.7(13) 8_545 7_555 yes
O3 La O3 91(3) 7_555 8_555 yes
Cu La O3 112.1(13) 9_455 7_555 yes
O2 La O4 82.1(18) 8_545 8_545 yes
O2 La O3 81(2) 8_545 8_555 yes
Cu La O2 90.97(12) 9_455 8_545 yes
Cu La O4 143.2(3) 9_455 8_545 yes
Cu La O3 115.8(19) 9_455 8_555 yes
O1 Cu O2 93.7(2) . 1_545 yes
La Cu O1 60.40(9) 2_545 . yes
La Cu O1 51.38(9) 2_555 . yes
O1 Cu O1 180.00 . 3_555 yes
O1 Cu O2 86.3(2) . 3_565 yes
La Cu O1 128.62(9) 4_544 . yes
La Cu O1 119.60(9) 4_554 . yes
O1 Cu O2 86.3(2) . 5_565 yes
O1 Cu O2 93.7(2) . 7_545 yes
La Cu O1 124.41(4) 9_454 . yes
La Cu O2 54.23(17) 2_545 1_545 yes
La Cu O2 126.51(17) 2_555 1_545 yes
O1 Cu O2 86.3(2) 3_555 1_545 yes
O2 Cu O2 90.86(1) 1_545 3_565 yes
La Cu O2 53.49(17) 4_544 1_545 yes
La Cu O2 125.77(17) 4_554 1_545 yes
O2 Cu O2 180.00 1_545 5_565 yes
O2 Cu O2 89.14(1) 1_545 7_545 yes
La Cu O2 124.78(17) 9_454 1_545 yes
La Cu La 111.78(7) 2_545 2_555 yes
La Cu O1 119.60(9) 2_545 3_555 yes
La Cu O2 125.77(17) 2_545 3_565 yes
La Cu La 68.22(7) 2_545 4_544 yes
La Cu La 180.00 2_545 4_554 yes
La Cu O2 125.77(17) 2_545 5_565 yes
La Cu O2 54.23(17) 2_545 7_545 yes
La Cu La 108.34(6) 2_545 9_454 yes
La Cu O1 128.62(9) 2_555 3_555 yes
La Cu O2 53.49(17) 2_555 3_565 yes
La Cu La 180.00 2_555 4_544 yes
La Cu La 68.22(7) 2_555 4_554 yes
La Cu O2 53.49(17) 2_555 5_565 yes
La Cu O2 126.51(17) 2_555 7_545 yes
La Cu La 108.71(6) 2_555 9_454 yes
O1 Cu O2 93.7(2) 3_555 3_565 yes
La Cu O1 51.38(9) 4_544 3_555 yes
La Cu O1 60.40(9) 4_554 3_555 yes
O1 Cu O2 93.7(2) 3_555 5_565 yes
O1 Cu O2 86.3(2) 3_555 7_545 yes
La Cu O1 55.60(4) 9_454 3_555 yes
La Cu O2 126.51(17) 4_544 3_565 yes
La Cu O2 54.23(17) 4_554 3_565 yes
O2 Cu O2 89.14(1) 3_565 5_565 yes
O2 Cu O2 180.00 3_565 7_545 yes
La Cu O2 125.89(17) 9_454 3_565 yes
La Cu La 111.78(7) 4_544 4_554 yes
La Cu O2 126.51(17) 4_544 5_565 yes
La Cu O2 53.49(17) 4_544 7_545 yes
La Cu La 71.29(6) 4_544 9_454 yes
La Cu O2 54.23(17) 4_554 5_565 yes
La Cu O2 125.77(17) 4_554 7_545 yes
La Cu La 71.66(6) 4_554 9_454 yes
O2 Cu O2 90.86(1) 5_565 7_545 yes
La Cu O2 55.22(18) 9_454 5_565 yes
La Cu O2 54.11(17) 9_454 7_545 yes
La O1 Cu 170.85(17) . . yes
La O1 La 107.65(17) . 2_555 yes
La O1 Cu 81.50(13) 2_555 . yes
La O2 Cu 90.33(18) 2_555 1_565 yes
La O2 Cu 90.89(17) 4_554 1_565 yes
La O2 La 87.95(8) 2_555 4_554 yes
La O3 La 148(3) . 2_545 yes
La O3 O3 83(8) . 7_555 yes
La O3 O3 80(8) 2_545 7_555 yes
La O4 La 112.54(14) 1_565 2_555 yes

loop_
_geom_bond_atom_site_label_1
_geom_bond_atom_site_label_2
_geom_bond_distance
_geom_bond_site_symmetry_2
_geom_bond_publ_flag
La O1 2.365(5) . yes
La O3 2.41(6) . yes
La O4 2.38(6) 1_545 yes
La Cu 3.255(3) 2_545 yes
La O1 2.572(5) 2_545 yes
La O2 2.654(6) 2_545 yes
La O4 2.41(6) 2_545 yes
La Cu 3.271(3) 2_555 yes
La O3 1.73(6) 2_555 yes
La La 3.660(4) 3_556 yes
La O2 2.617(6) 4_555 yes
La O2 2.617(6) 6_555 yes
La O4 2.38(6) 7_545 yes
La O3 2.41(6) 7_555 yes
La O2 2.654(6) 8_545 yes
La O4 2.41(6) 8_545 yes
La O3 1.73(6) 8_555 yes
La Cu 3.2301(15) 9_455 yes
Cu O1 2.412(4) . yes
Cu O2 1.8964(1) 1_545 yes
Cu O1 2.412(4) 3_555 yes
Cu O2 1.8964(1) 3_565 yes
Cu O2 1.8964(1) 5_565 yes
Cu O2 1.8964(1) 7_545 yes
O3 O3 0.61(8) 7_555 yes
